data_7124062
loop_
_publ_author_name
'O'Brien, Luke'
'Karad, Somnath Narayan'
'Lewis, William'
'Lam, Hon Wai'

_publ_section_title
;
 Rhodium-catalyzed arylative cyclization of alkynyl malonates by
 1,4-rhodium(I) migration
;
_journal_name_full 'Chemical Communications'
_journal_paper_doi 10.1039/C9CC05205D
_journal_year 2019
_chemical_formula_moiety 'C28 H21 F3 O5'
_chemical_formula_sum 'C28 H21 F3 O5'
_chemical_formula_weight 494.45
_space_group_crystal_system triclinic
_space_group_IT_number 2
_space_group_name_Hall '-P 1'
_space_group_name_H-M_alt 'P -1'
_symmetry_space_group_name_Hall '-P 1'
_symmetry_space_group_name_H-M 'P -1'
_atom_sites_solution_hydrogens geom
_atom_sites_solution_primary iterative
_audit_creation_date 2018-06-15
_audit_creation_method
;
Olex2 1.2
(compiled 2018.05.29 svn.r3508 for OlexSys, GUI svn.r5506)
;
_audit_update_record
;
2019-07-04 deposited with the CCDC.    2019-08-19 downloaded from the CCDC.
;
_cell_angle_alpha 97.3475(16)
_cell_angle_beta 91.0050(17)
_cell_angle_gamma 112.494(2)
_cell_formula_units_Z 2
_cell_length_a 9.9782(2)
_cell_length_b 10.9927(2)
_cell_length_c 11.6441(2)
_cell_measurement_reflns_used 10736
_cell_measurement_temperature 120(2)
_cell_measurement_theta_max 77.0660
_cell_measurement_theta_min 4.7810
_cell_volume 1167.27(4)
_computing_cell_refinement 'CrysAlisPro 1.171.39.46 (Rigaku OD, 2018)'
_computing_data_collection 'CrysAlisPro 1.171.39.46 (Rigaku OD, 2018)'
_computing_data_reduction 'CrysAlisPro 1.171.39.46 (Rigaku OD, 2018)'
_computing_molecular_graphics 'Olex2 (Dolomanov et al., 2009)'
_computing_publication_material 'Olex2 (Dolomanov et al., 2009)'
_computing_structure_refinement 'ShelXL (Sheldrick, 2015)'
_computing_structure_solution 'olex2.solve (Bourhis et al., 2015)'
_diffrn_ambient_environment N~2~
_diffrn_ambient_temperature 120(2)
_diffrn_crystal_treatment 'flash frozen in gaseous N2'
_diffrn_detector 'Hybrid Pixel Array Detector'
_diffrn_detector_type 'PILATUS3 R 200K Hybrid Pixel Array Detector'
_diffrn_measured_fraction_theta_full 0.988
_diffrn_measured_fraction_theta_max 0.954
_diffrn_measurement_details
;
List of Runs (angles in degrees, time in seconds):

  # Type    Start    End  Width  t~exp~   \w     \q     \k     \f   Frames
#--------------------------------------------------------------------------
  1  \w    -33.00  18.00   0.50    0.50    --    0.00 -82.00   0.00  102
  2  \w    -30.00  31.00   0.50    0.50    --    0.00 -82.00 120.00  122
  3  \w    -23.00  17.00   0.50    0.50    --    0.00  38.00 -90.00   80
  4  \w    -31.00  21.00   0.50    0.50    --    0.00 -82.00 -60.00  104
  5  \w     36.00  88.00   0.50    0.50    --    0.00  38.00 -90.00  104
  6  \w     19.00  47.00   0.50    0.50    --  102.40 -30.00  90.00   56
  7  \w     20.00  68.00   0.50    0.50    --  102.40 -30.00 120.00   96
  8  \w     17.00  94.00   0.50    0.50    --  102.40 -82.00  60.00  154
  9  \w     33.00  77.00   0.50    0.50    --  102.40 -45.00-180.00   88
 10  \w     19.00 127.00   0.50    0.50    --  102.40 -82.00-150.00  216
 11  \w     60.00 135.00   0.50    0.50    --  102.40 -82.00  90.00  150
 12  \w     13.00  72.00   0.50    0.50    --  102.40 -45.00-120.00  118
 13  \w     17.00  70.00   0.50    0.50    --  102.40 -45.00 -30.00  106
 14  \w     19.00 109.00   0.50    0.50    --  102.40 -82.00 120.00  180
 15  \w     80.00 115.00   0.50    0.50    --  102.40 -82.00-180.00   70
 16  \w     77.00 134.00   0.50    0.50    --  102.40 -77.00 -60.00  114
 17  \w     61.00 101.00   0.50    0.50    --  102.40 -82.00   0.00   80
 18  \w     30.00 100.00   0.50    0.50    --  102.40 -82.00 -90.00  140
 19  \w     38.00  67.00   0.50    0.50    --  102.40 -77.00 -60.00   58
 20  \w     18.00  72.00   0.50    0.50    --  102.40 -77.00 150.00  108
 21  \w    101.00 130.00   0.50    0.50    --  102.40 -77.00 150.00   58
 22  \w     14.00  41.00   0.50    0.50    --  102.40 -82.00  90.00   54
 23  \w     25.00  50.00   0.50    0.50    --  102.40 -82.00-180.00   50
 24  \w     21.00  69.00   0.50    0.50    --  102.40 -30.00 -90.00   96
 25  \w     13.00  67.00   0.50    0.50    --  102.40 -30.00 -30.00  108
 26  \w     94.00 129.00   0.50    0.50    --  102.40 -82.00-120.00   70
 27  \w     24.00  52.00   0.50    0.50    --  102.40 -77.00  90.00   56
 28  \w     80.00 105.00   0.50    0.50    --  102.40 -77.00  90.00   50
 29  \w     35.00  66.00   0.50    0.50    --  102.40 -45.00 -60.00   62
 30  \w    104.00 130.00   0.50    0.50    --  102.40 -77.00 -90.00   52
 31  \w     21.00 132.00   0.50    0.50    --  102.40 -15.00 150.00  222
;
_diffrn_measurement_device '\k-geometry diffractometer'
_diffrn_measurement_device_type 'XtalLAB PRO MM007, PILATUS3 R 200K'
_diffrn_measurement_method '\w scans'
_diffrn_measurement_specimen_support 'MiTeGen micromount'
_diffrn_orient_matrix_type 'CrysAlisPro convention (1999,Acta A55,543-557)'
_diffrn_orient_matrix_UB_11 -0.1341161000
_diffrn_orient_matrix_UB_12 0.0345242000
_diffrn_orient_matrix_UB_13 -0.0171366000
_diffrn_orient_matrix_UB_21 0.0951560000
_diffrn_orient_matrix_UB_22 0.1267628000
_diffrn_orient_matrix_UB_23 -0.0486932000
_diffrn_orient_matrix_UB_31 -0.0320990000
_diffrn_orient_matrix_UB_32 -0.0790347000
_diffrn_orient_matrix_UB_33 -0.1233894000
_diffrn_radiation_collimation 'VariMax VHF mirror optic'
_diffrn_radiation_monochromator mirror
_diffrn_radiation_probe x-ray
_diffrn_radiation_type CuK\a
_diffrn_radiation_wavelength 1.54184
_diffrn_radiation_wavelength_determination fundamental
_diffrn_reflns_av_R_equivalents 0.0175
_diffrn_reflns_av_unetI/netI 0.0151
_diffrn_reflns_Laue_measured_fraction_full 0.988
_diffrn_reflns_Laue_measured_fraction_max 0.954
_diffrn_reflns_limit_h_max 12
_diffrn_reflns_limit_h_min -12
_diffrn_reflns_limit_k_max 12
_diffrn_reflns_limit_k_min -13
_diffrn_reflns_limit_l_max 8
_diffrn_reflns_limit_l_min -14
_diffrn_reflns_number 12621
_diffrn_reflns_point_group_measured_fraction_full 0.988
_diffrn_reflns_point_group_measured_fraction_max 0.954
_diffrn_reflns_theta_full 67.684
_diffrn_reflns_theta_max 77.386
_diffrn_reflns_theta_min 3.838
_diffrn_source 'rotating anode'
_diffrn_source_current 30
_diffrn_source_power 1.2
_diffrn_source_target Cu
_diffrn_source_type 'MicroMax 007 HF'
_diffrn_source_voltage 40
_exptl_absorpt_coefficient_mu 0.950
_exptl_absorpt_correction_T_max 0.853
_exptl_absorpt_correction_T_min 0.716
_exptl_absorpt_correction_type gaussian
_exptl_absorpt_process_details
;
CrysAlisPro 1.171.39.46 (Rigaku Oxford Diffraction, 2018)
Numerical absorption correction based on gaussian integration over
            a multifaceted crystal model
Empirical absorption correction using spherical harmonics,
 implemented in SCALE3 ABSPACK scaling algorithm.
;
_exptl_crystal_colour 'clear colourless'
_exptl_crystal_colour_lustre clear
_exptl_crystal_colour_primary colourless
_exptl_crystal_density_diffrn 1.407
_exptl_crystal_description block
_exptl_crystal_F_000 512
_exptl_crystal_recrystallization_method 'Re-crystallisation from solvent: dichloromethane and petroleum ether'
_exptl_crystal_size_max 0.606
_exptl_crystal_size_mid 0.394
_exptl_crystal_size_min 0.236
_refine_diff_density_max 0.252
_refine_diff_density_min -0.219
_refine_diff_density_rms 0.043
_refine_ls_extinction_coef 0.0108(5)
_refine_ls_extinction_expression Fc^*^=kFc[1+0.001xFc^2^\l^3^/sin(2\q)]^-1/4^
_refine_ls_extinction_method 'SHELXL-2018/3 (Sheldrick 2018)'
_refine_ls_goodness_of_fit_ref 1.037
_refine_ls_hydrogen_treatment constr
_refine_ls_matrix_type full
_refine_ls_number_parameters 326
_refine_ls_number_reflns 4729
_refine_ls_number_restraints 0
_refine_ls_restrained_S_all 1.037
_refine_ls_R_factor_all 0.0360
_refine_ls_R_factor_gt 0.0347
_refine_ls_shift/su_max 0.000
_refine_ls_shift/su_mean 0.000
_refine_ls_structure_factor_coef Fsqd
_refine_ls_weighting_details 'w=1/[\s^2^(Fo^2^)+(0.0456P)^2^+0.4012P] where P=(Fo^2^+2Fc^2^)/3'
_refine_ls_weighting_scheme calc
_refine_ls_wR_factor_gt 0.0903
_refine_ls_wR_factor_ref 0.0913
_reflns_Friedel_coverage 0.000
_reflns_number_gt 4533
_reflns_number_total 4729
_reflns_threshold_expression 'I > 2\s(I)'
_cod_data_source_file c9cc05205d2.cif
_cod_data_source_block lobhla
_cod_original_cell_volume 1167.26(5)
_cod_database_code 7124062
_nottingham_internal_coll_name LOBHLA
_nottingham_internal_coll_number 17730
_nottingham_internal_coll_client LOB/HWL
_nottingham_internal_coll_type custom
_nottingham_internal_coll_frame_method '\w scans'
_nottingham_internal_coll_frame_time 0.50
_nottingham_internal_coll_frame_width 0.50
_nottingham_internal_coll_user pczwl
_nottingham_internal_coll_date 13/06/2018
_nottingham_internal_coll_location NOTTS
_nottingham_internal_coll_instrument 'XtalLAB PRO, A00000876'
_nottingham_internal_process_date 13/06/2018
_nottingham_internal_process_user pczwl
_nottingham_internal_solution_date 13/6/2018
_nottingham_internal_solution_user pczwl
_nottingham_internal_refinement_date 13/6/2018
_nottingham_internal_refinement_user pczwl
_nottingham_internal_validation_date 15/6/2018
_nottingham_internal_validation_user pczwl
_nottingham_internal_archive_date 15/6/2018
_shelx_shelxl_version_number 2018/3
_chemical_oxdiff_formula 'C28 H21 F3 O5'
_chemical_oxdiff_usercomment 'LOBHLA #17730 MM-669 IN FOMLBIN FILM ON A MICROMOUNT FOR LOB/HWL'
_shelx_space_group_comment
;
The symmetry employed for this shelxl refinement is uniquely defined
by the following loop, which should always be used as a source of
symmetry information in preference to the above space-group names.
They are only intended as comments.
;
_reflns_odcompleteness_completeness 98.92
_reflns_odcompleteness_iscentric 1
_reflns_odcompleteness_theta 67.13
_olex2_refinement_description
;
1. Fixed Uiso
 At 1.2 times of:
  All C(H) groups, All C(H,H) groups
2.a Secondary CH2 refined with riding coordinates:
 C3(H3A,H3B), C14(H14A,H14B), C19(H19A,H19B)
2.b Aromatic/amide H refined with riding coordinates:
 C6(H6), C7(H7), C8(H8), C9(H9), C24(H24), C25(H25), C26(H26), C27(H27),
 C28(H28), C29(H29), C31(H31), C32(H32), C33(H33), C34(H34), C35(H35)
;
_olex2_date_sample_data_collection 2018-06-13
_olex2_date_sample_submission 2018-06-12
_olex2_exptl_crystal_mounting_method 'in fomblin film on a micromount'
_olex2_submission_original_sample_id LOB_233
_olex2_submission_special_instructions 'No special instructions were received'
_oxdiff_exptl_absorpt_empirical_details
;
Empirical correction (ABSPACK) includes:
- Absorption correction using spherical harmonics
- Frame scaling
;
_oxdiff_exptl_absorpt_empirical_full_max 1.490
_oxdiff_exptl_absorpt_empirical_full_min 0.593

loop_
_space_group_symop_operation_xyz
'x, y, z'
'-x, -y, -z'

loop_
_atom_site_label
_atom_site_type_symbol
_atom_site_fract_x
_atom_site_fract_y
_atom_site_fract_z
_atom_site_U_iso_or_equiv
_atom_site_adp_type
_atom_site_occupancy
_atom_site_site_symmetry_order
_atom_site_calc_flag
_atom_site_refinement_flags_posn
C1 C 0.24574(12) 0.20416(11) 0.34203(10) 0.0224(2) Uani 1 1 d .
C2 C 0.30764(12) 0.28444(10) 0.24230(9) 0.0204(2) Uani 1 1 d .
C3 C 0.39408(11) 0.21866(10) 0.16543(9) 0.0209(2) Uani 1 1 d .
H3A H 0.427816 0.267157 0.098643 0.025 Uiso 1 1 calc R
H3B H 0.480360 0.222038 0.211119 0.025 Uiso 1 1 calc R
C4 C 0.29576(11) 0.07572(10) 0.12263(10) 0.0214(2) Uani 1 1 d .
C5 C 0.23698(11) -0.00356(11) 0.21706(10) 0.0221(2) Uani 1 1 d .
O6 O 0.22845(10) 0.26099(8) 0.43361(7) 0.0315(2) Uani 1 1 d .
C6 C 0.20450(12) -0.14038(11) 0.20448(11) 0.0266(2) Uani 1 1 d .
H6 H 0.219132 -0.184488 0.133108 0.032 Uiso 1 1 calc R
C7 C 0.15130(13) -0.21256(12) 0.29456(12) 0.0307(3) Uani 1 1 d .
H7 H 0.129778 -0.305418 0.284472 0.037 Uiso 1 1 calc R
C8 C 0.12929(13) -0.14951(12) 0.39971(11) 0.0309(3) Uani 1 1 d .
H8 H 0.092896 -0.199094 0.461380 0.037 Uiso 1 1 calc R
C9 C 0.16068(12) -0.01419(12) 0.41405(10) 0.0267(2) Uani 1 1 d .
H9 H 0.145721 0.029019 0.485768 0.032 Uiso 1 1 calc R
C10 C 0.21433(11) 0.05928(11) 0.32346(10) 0.0223(2) Uani 1 1 d .
C11 C 0.18081(12) 0.28050(10) 0.16438(9) 0.0206(2) Uani 1 1 d .
O12 O 0.05477(8) 0.21142(8) 0.16847(7) 0.02633(19) Uani 1 1 d .
O13 O 0.23168(8) 0.36086(8) 0.08293(7) 0.02368(18) Uani 1 1 d .
C14 C 0.12335(12) 0.36314(11) 0.00253(10) 0.0254(2) Uani 1 1 d .
H14A H 0.038378 0.366432 0.043424 0.030 Uiso 1 1 calc R
H14B H 0.090258 0.282495 -0.056534 0.030 Uiso 1 1 calc R
C15 C 0.19248(13) 0.48516(12) -0.05355(10) 0.0283(3) Uani 1 1 d .
F16 F 0.22908(10) 0.59703(7) 0.02160(7) 0.0435(2) Uani 1 1 d .
F17 F 0.09815(9) 0.48980(8) -0.13454(7) 0.0432(2) Uani 1 1 d .
F18 F 0.31203(9) 0.48979(9) -0.10456(8) 0.0464(2) Uani 1 1 d .
C19 C 0.40572(12) 0.42800(10) 0.29305(10) 0.0219(2) Uani 1 1 d .
H19A H 0.481232 0.426635 0.348579 0.026 Uiso 1 1 calc R
H19B H 0.455454 0.475747 0.229614 0.026 Uiso 1 1 calc R
C20 C 0.32164(12) 0.50214(10) 0.35426(9) 0.0215(2) Uani 1 1 d .
O21 O 0.20663(9) 0.49953(8) 0.31866(7) 0.02650(19) Uani 1 1 d .
O22 O 0.39848(8) 0.57992(8) 0.45220(7) 0.02465(18) Uani 1 1 d .
C23 C 0.33620(12) 0.65498(11) 0.52312(10) 0.0235(2) Uani 1 1 d .
C24 C 0.41637(13) 0.79048(12) 0.54822(10) 0.0273(2) Uani 1 1 d .
H24 H 0.503828 0.831250 0.511982 0.033 Uiso 1 1 calc R
C25 C 0.36578(15) 0.86567(13) 0.62785(11) 0.0340(3) Uani 1 1 d .
H25 H 0.419715 0.958734 0.647189 0.041 Uiso 1 1 calc R
C26 C 0.23735(16) 0.80548(14) 0.67895(11) 0.0365(3) Uani 1 1 d .
H26 H 0.203338 0.857363 0.733172 0.044 Uiso 1 1 calc R
C27 C 0.15825(15) 0.67001(14) 0.65139(11) 0.0352(3) Uani 1 1 d .
H27 H 0.069475 0.629543 0.686057 0.042 Uiso 1 1 calc R
C28 C 0.20772(14) 0.59265(12) 0.57334(10) 0.0296(3) Uani 1 1 d .
H28 H 0.154613 0.499352 0.554968 0.036 Uiso 1 1 calc R
C29 C 0.24900(12) 0.02632(11) 0.01141(10) 0.0238(2) Uani 1 1 d .
H29 H 0.182026 -0.063733 -0.003578 0.029 Uiso 1 1 calc R
C30 C 0.29028(12) 0.09668(10) -0.09046(10) 0.0229(2) Uani 1 1 d .
C31 C 0.43488(12) 0.16340(12) -0.11451(10) 0.0261(2) Uani 1 1 d .
H31 H 0.511348 0.164321 -0.064195 0.031 Uiso 1 1 calc R
C32 C 0.46760(13) 0.22838(12) -0.21141(11) 0.0286(3) Uani 1 1 d .
H32 H 0.566218 0.273019 -0.227142 0.034 Uiso 1 1 calc R
C33 C 0.35693(13) 0.22841(12) -0.28539(10) 0.0280(2) Uani 1 1 d .
H33 H 0.379513 0.274214 -0.350845 0.034 Uiso 1 1 calc R
C34 C 0.21317(13) 0.16106(12) -0.26298(10) 0.0280(3) Uani 1 1 d .
H34 H 0.137071 0.160454 -0.313527 0.034 Uiso 1 1 calc R
C35 C 0.17992(12) 0.09466(11) -0.16730(10) 0.0256(2) Uani 1 1 d .
H35 H 0.081073 0.047253 -0.153756 0.031 Uiso 1 1 calc R

loop_
_atom_site_aniso_label
_atom_site_aniso_U_11
_atom_site_aniso_U_22
_atom_site_aniso_U_33
_atom_site_aniso_U_23
_atom_site_aniso_U_13
_atom_site_aniso_U_12
C1 0.0228(5) 0.0234(5) 0.0218(5) 0.0016(4) -0.0008(4) 0.0104(4)
C2 0.0232(5) 0.0177(5) 0.0210(5) 0.0000(4) 0.0001(4) 0.0096(4)
C3 0.0219(5) 0.0194(5) 0.0219(5) 0.0002(4) 0.0006(4) 0.0095(4)
C4 0.0218(5) 0.0186(5) 0.0259(6) 0.0005(4) 0.0023(4) 0.0109(4)
C5 0.0199(5) 0.0205(5) 0.0270(6) 0.0022(4) -0.0018(4) 0.0096(4)
O6 0.0436(5) 0.0286(4) 0.0233(4) 0.0004(3) 0.0064(4) 0.0160(4)
C6 0.0263(6) 0.0213(5) 0.0336(6) 0.0011(5) -0.0021(5) 0.0116(4)
C7 0.0279(6) 0.0212(5) 0.0432(7) 0.0078(5) -0.0060(5) 0.0091(4)
C8 0.0294(6) 0.0282(6) 0.0331(6) 0.0119(5) -0.0055(5) 0.0069(5)
C9 0.0253(6) 0.0287(6) 0.0244(6) 0.0051(5) -0.0026(4) 0.0084(4)
C10 0.0207(5) 0.0221(5) 0.0241(5) 0.0029(4) -0.0023(4) 0.0086(4)
C11 0.0248(5) 0.0171(5) 0.0207(5) -0.0012(4) 0.0013(4) 0.0103(4)
O12 0.0228(4) 0.0228(4) 0.0319(4) 0.0022(3) -0.0002(3) 0.0078(3)
O13 0.0231(4) 0.0254(4) 0.0237(4) 0.0053(3) -0.0009(3) 0.0103(3)
C14 0.0267(6) 0.0256(5) 0.0255(6) 0.0021(4) -0.0040(4) 0.0128(4)
C15 0.0321(6) 0.0282(6) 0.0279(6) 0.0028(5) -0.0014(5) 0.0157(5)
F16 0.0564(5) 0.0230(4) 0.0485(5) -0.0018(3) -0.0065(4) 0.0153(3)
F17 0.0501(5) 0.0443(5) 0.0394(4) 0.0148(4) -0.0094(4) 0.0207(4)
F18 0.0453(5) 0.0554(5) 0.0495(5) 0.0234(4) 0.0202(4) 0.0260(4)
C19 0.0228(5) 0.0194(5) 0.0228(5) -0.0013(4) -0.0011(4) 0.0088(4)
C20 0.0252(5) 0.0164(5) 0.0217(5) 0.0006(4) 0.0001(4) 0.0073(4)
O21 0.0272(4) 0.0254(4) 0.0282(4) -0.0024(3) -0.0028(3) 0.0138(3)
O22 0.0259(4) 0.0239(4) 0.0236(4) -0.0058(3) -0.0017(3) 0.0120(3)
C23 0.0293(6) 0.0242(5) 0.0199(5) -0.0021(4) -0.0019(4) 0.0153(5)
C24 0.0307(6) 0.0245(6) 0.0257(6) -0.0015(4) -0.0045(4) 0.0115(5)
C25 0.0464(7) 0.0272(6) 0.0306(6) -0.0075(5) -0.0102(5) 0.0209(5)
C26 0.0521(8) 0.0453(7) 0.0238(6) -0.0036(5) -0.0006(5) 0.0345(7)
C27 0.0413(7) 0.0461(7) 0.0271(6) 0.0079(5) 0.0087(5) 0.0259(6)
C28 0.0352(6) 0.0281(6) 0.0273(6) 0.0042(5) 0.0050(5) 0.0139(5)
C29 0.0237(5) 0.0188(5) 0.0277(6) -0.0012(4) 0.0022(4) 0.0082(4)
C30 0.0263(5) 0.0183(5) 0.0224(5) -0.0045(4) 0.0010(4) 0.0091(4)
C31 0.0241(5) 0.0278(6) 0.0259(6) -0.0004(4) 0.0001(4) 0.0108(4)
C32 0.0259(6) 0.0297(6) 0.0291(6) 0.0017(5) 0.0050(5) 0.0103(5)
C33 0.0353(6) 0.0259(6) 0.0230(6) 0.0007(4) 0.0030(5) 0.0127(5)
C34 0.0302(6) 0.0264(6) 0.0263(6) -0.0028(5) -0.0047(4) 0.0123(5)
C35 0.0231(5) 0.0219(5) 0.0285(6) -0.0036(4) 0.0001(4) 0.0074(4)

loop_
_atom_type_symbol
_atom_type_description
_atom_type_scat_dispersion_real
_atom_type_scat_dispersion_imag
_atom_type_scat_source
C C 0.0181 0.0091 'International Tables Vol C Tables 4.2.6.8 and 6.1.1.4'
H H 0.0000 0.0000 'International Tables Vol C Tables 4.2.6.8 and 6.1.1.4'
O O 0.0492 0.0322 'International Tables Vol C Tables 4.2.6.8 and 6.1.1.4'
F F 0.0727 0.0534 'International Tables Vol C Tables 4.2.6.8 and 6.1.1.4'

loop_
_exptl_crystal_face_index_h
_exptl_crystal_face_index_k
_exptl_crystal_face_index_l
_exptl_crystal_face_perp_dist
6 -2 2 0.1655
6 -4 -3 0.2456
-4 0 -5 0.2323
1 -3 -6 0.2925
-6 3 1 0.1868
-6 4 2 0.2061
4 0 5 0.2042
5 -1 4 0.1558
0 6 -2 0.1254
0 5 -6 0.1161
0 -6 3 0.1320
0 -5 6 0.1475
0 4 5 0.2767
5 -6 2 0.1978
-2 1 -7 0.2376
-5 5 -4 0.1707
-5 6 -1 0.1564
-4 6 1 0.1880
4 3 1 0.1280
4 0 -6 0.2125
5 3 -2 0.1700
-4 -3 0 0.1851
-2 -5 4 0.0900

loop_
_geom_angle_atom_site_label_1
_geom_angle_atom_site_label_2
_geom_angle_atom_site_label_3
_geom_angle
O6 C1 C2 119.60(10)
O6 C1 C10 122.20(10)
C10 C1 C2 118.16(9)
C1 C2 C3 110.42(8)
C11 C2 C1 108.59(9)
C11 C2 C3 106.65(8)
C11 C2 C19 111.18(8)
C19 C2 C1 109.45(9)
C19 C2 C3 110.50(9)
C2 C3 H3A 110.0
C2 C3 H3B 110.0
H3A C3 H3B 108.3
C4 C3 C2 108.64(9)
C4 C3 H3A 110.0
C4 C3 H3B 110.0
C5 C4 C3 113.64(9)
C29 C4 C3 124.66(10)
C29 C4 C5 121.20(10)
C6 C5 C4 121.91(10)
C6 C5 C10 118.37(10)
C10 C5 C4 119.72(9)
C5 C6 H6 119.5
C7 C6 C5 121.02(11)
C7 C6 H6 119.5
C6 C7 H7 119.9
C6 C7 C8 120.24(11)
C8 C7 H7 119.9
C7 C8 H8 120.1
C9 C8 C7 119.71(11)
C9 C8 H8 120.1
C8 C9 H9 119.8
C8 C9 C10 120.35(11)
C10 C9 H9 119.8
C5 C10 C1 120.98(10)
C9 C10 C1 118.71(10)
C9 C10 C5 120.31(10)
O12 C11 C2 126.30(10)
O12 C11 O13 123.73(10)
O13 C11 C2 109.83(9)
C11 O13 C14 115.20(8)
O13 C14 H14A 110.4
O13 C14 H14B 110.4
O13 C14 C15 106.60(9)
H14A C14 H14B 108.6
C15 C14 H14A 110.4
C15 C14 H14B 110.4
F16 C15 C14 112.53(10)
F16 C15 F17 106.49(10)
F17 C15 C14 109.58(10)
F18 C15 C14 113.15(10)
F18 C15 F16 106.95(10)
F18 C15 F17 107.83(10)
C2 C19 H19A 109.1
C2 C19 H19B 109.1
H19A C19 H19B 107.9
C20 C19 C2 112.32(9)
C20 C19 H19A 109.1
C20 C19 H19B 109.1
O21 C20 C19 125.29(10)
O21 C20 O22 124.18(10)
O22 C20 C19 110.40(9)
C20 O22 C23 118.89(8)
C24 C23 O22 116.79(10)
C28 C23 O22 120.60(10)
C28 C23 C24 122.32(11)
C23 C24 H24 120.8
C23 C24 C25 118.38(12)
C25 C24 H24 120.8
C24 C25 H25 119.9
C26 C25 C24 120.29(12)
C26 C25 H25 119.9
C25 C26 H26 119.9
C25 C26 C27 120.22(11)
C27 C26 H26 119.9
C26 C27 H27 119.8
C26 C27 C28 120.48(13)
C28 C27 H27 119.8
C23 C28 C27 118.29(12)
C23 C28 H28 120.9
C27 C28 H28 120.9
C4 C29 H29 116.5
C4 C29 C30 127.06(10)
C30 C29 H29 116.5
C31 C30 C29 122.91(10)
C31 C30 C35 118.50(11)
C35 C30 C29 118.59(10)
C30 C31 H31 119.7
C32 C31 C30 120.52(11)
C32 C31 H31 119.7
C31 C32 H32 119.8
C33 C32 C31 120.36(11)
C33 C32 H32 119.8
C32 C33 H33 120.3
C34 C33 C32 119.49(11)
C34 C33 H33 120.3
C33 C34 H34 119.8
C35 C34 C33 120.38(11)
C35 C34 H34 119.8
C30 C35 H35 119.6
C34 C35 C30 120.72(11)
C34 C35 H35 119.6

loop_
_geom_bond_atom_site_label_1
_geom_bond_atom_site_label_2
_geom_bond_distance
C1 C2 1.5425(15)
C1 O6 1.2148(14)
C1 C10 1.4863(15)
C2 C3 1.5514(14)
C2 C11 1.5279(14)
C2 C19 1.5352(14)
C3 H3A 0.9900
C3 H3B 0.9900
C3 C4 1.5109(14)
C4 C5 1.4797(15)
C4 C29 1.3396(16)
C5 C6 1.3991(15)
C5 C10 1.4048(16)
C6 H6 0.9500
C6 C7 1.3863(18)
C7 H7 0.9500
C7 C8 1.3916(19)
C8 H8 0.9500
C8 C9 1.3845(17)
C9 H9 0.9500
C9 C10 1.3994(16)
C11 O12 1.2005(13)
C11 O13 1.3510(13)
O13 C14 1.4272(13)
C14 H14A 0.9900
C14 H14B 0.9900
C14 C15 1.4945(17)
C15 F16 1.3346(14)
C15 F17 1.3400(14)
C15 F18 1.3284(15)
C19 H19A 0.9900
C19 H19B 0.9900
C19 C20 1.5072(15)
C20 O21 1.2019(14)
C20 O22 1.3557(13)
O22 C23 1.4089(13)
C23 C24 1.3830(16)
C23 C28 1.3826(17)
C24 H24 0.9500
C24 C25 1.3918(17)
C25 H25 0.9500
C25 C26 1.383(2)
C26 H26 0.9500
C26 C27 1.383(2)
C27 H27 0.9500
C27 C28 1.3900(17)
C28 H28 0.9500
C29 H29 0.9500
C29 C30 1.4775(16)
C30 C31 1.3982(16)
C30 C35 1.3984(16)
C31 H31 0.9500
C31 C32 1.3894(17)
C32 H32 0.9500
C32 C33 1.3887(17)
C33 H33 0.9500
C33 C34 1.3870(17)
C34 H34 0.9500
C34 C35 1.3855(17)
C35 H35 0.9500

loop_
_geom_torsion_atom_site_label_1
_geom_torsion_atom_site_label_2
_geom_torsion_atom_site_label_3
_geom_torsion_atom_site_label_4
_geom_torsion
C1 C2 C3 C4 55.81(11)
C1 C2 C11 O12 -10.22(14)
C1 C2 C11 O13 173.95(8)
C1 C2 C19 C20 -66.33(11)
C2 C1 C10 C5 -1.53(15)
C2 C1 C10 C9 178.83(10)
C2 C3 C4 C5 -58.10(11)
C2 C3 C4 C29 113.74(12)
C2 C11 O13 C14 178.46(8)
C2 C19 C20 O21 -43.55(15)
C2 C19 C20 O22 140.52(9)
C3 C2 C11 O12 108.77(12)
C3 C2 C11 O13 -67.06(10)
C3 C2 C19 C20 171.87(9)
C3 C4 C5 C6 -149.48(10)
C3 C4 C5 C10 29.67(14)
C3 C4 C29 C30 4.32(18)
C4 C5 C6 C7 179.14(10)
C4 C5 C10 C1 1.25(15)
C4 C5 C10 C9 -179.12(10)
C4 C29 C30 C31 52.79(16)
C4 C29 C30 C35 -128.29(12)
C5 C4 C29 C30 175.57(10)
C5 C6 C7 C8 -0.03(18)
O6 C1 C2 C3 150.22(10)
O6 C1 C2 C11 -93.18(12)
O6 C1 C2 C19 28.36(14)
O6 C1 C10 C5 -179.23(10)
O6 C1 C10 C9 1.13(17)
C6 C5 C10 C1 -179.57(10)
C6 C5 C10 C9 0.06(16)
C6 C7 C8 C9 0.05(18)
C7 C8 C9 C10 -0.01(17)
C8 C9 C10 C1 179.59(10)
C8 C9 C10 C5 -0.05(17)
C10 C1 C2 C3 -27.54(13)
C10 C1 C2 C11 89.05(11)
C10 C1 C2 C19 -149.40(9)
C10 C5 C6 C7 -0.02(16)
C11 C2 C3 C4 -61.99(11)
C11 C2 C19 C20 53.64(12)
C11 O13 C14 C15 162.40(9)
O12 C11 O13 C14 2.51(14)
O13 C14 C15 F16 -64.74(12)
O13 C14 C15 F17 176.99(9)
O13 C14 C15 F18 56.62(13)
C19 C2 C3 C4 177.05(9)
C19 C2 C11 O12 -130.70(11)
C19 C2 C11 O13 53.47(11)
C19 C20 O22 C23 -178.52(9)
C20 O22 C23 C24 -125.17(11)
C20 O22 C23 C28 60.82(14)
O21 C20 O22 C23 5.50(16)
O22 C23 C24 C25 -173.22(10)
O22 C23 C28 C27 173.87(10)
C23 C24 C25 C26 -0.82(18)
C24 C23 C28 C27 0.20(18)
C24 C25 C26 C27 0.08(19)
C25 C26 C27 C28 0.8(2)
C26 C27 C28 C23 -0.96(19)
C28 C23 C24 C25 0.68(17)
C29 C4 C5 C6 38.36(16)
C29 C4 C5 C10 -142.49(11)
C29 C30 C31 C32 -179.79(10)
C29 C30 C35 C34 178.90(10)
C30 C31 C32 C33 0.32(17)
C31 C30 C35 C34 -2.13(16)
C31 C32 C33 C34 -1.12(17)
C32 C33 C34 C35 0.28(17)
C33 C34 C35 C30 1.36(17)
C35 C30 C31 C32 1.29(16)

loop_
_exptl_oxdiff_crystal_face_indexfrac_h
_exptl_oxdiff_crystal_face_indexfrac_k
_exptl_oxdiff_crystal_face_indexfrac_l
_exptl_oxdiff_crystal_face_x
_exptl_oxdiff_crystal_face_y
_exptl_oxdiff_crystal_face_z
5.9971 -2.0009 2.0028 -0.9077 0.2195 -0.2815
5.9966 -4.0010 -2.9980 -0.8910 0.2094 0.4937
-3.9984 0.0004 -5.0025 0.6220 -0.1368 0.7456
0.9988 -3.0003 -6.0006 -0.1347 0.0069 0.9455
-5.9969 3.0011 0.9976 0.8908 -0.2388 -0.1678
-5.9965 4.0008 1.9979 0.9081 -0.1607 -0.3702
3.9984 -0.0004 5.0025 -0.6220 0.1368 -0.7456
4.9977 -1.0005 4.0027 -0.7734 0.1538 -0.5752
0.0032 5.9964 -1.9989 0.2408 0.8578 -0.2274
0.0032 4.9959 -5.9995 0.2749 0.9257 0.3453
-0.0034 -5.9961 2.9990 -0.2580 -0.9064 0.1040
-0.0032 -4.9959 5.9995 -0.2749 -0.9257 -0.3453
0.0015 3.9991 5.0013 0.0522 0.2636 -0.9332
4.9954 -5.9984 2.0015 -0.9113 -0.3825 0.0668
-1.9982 0.9986 -7.0014 0.4224 0.2774 0.8491
-4.9957 4.9984 -4.0019 0.9111 0.3531 0.2591
-4.9955 5.9986 -1.0014 0.8942 0.3338 -0.1902
-3.9960 5.9987 0.9993 0.7259 0.3315 -0.4691
4.0003 2.9971 1.0028 -0.4502 0.7117 -0.4890
3.9995 -0.0031 -5.9985 -0.4337 0.6723 0.6120
5.0004 2.9959 -1.9970 -0.5330 0.9528 -0.1509
-4.0004 -2.9968 -0.0027 0.4331 -0.7604 0.3656
-2.0024 -4.9956 3.9983 0.0276 -1.0185 -0.0342
